data_7010650
loop_
_publ_author_name
'Debbie C. Crans'
'A. Raza Khan'
'Mohammed Mahroof-Tahir'
'Sujit Mondal'
'Susie M. Miller'
'Agnete la Cour'
'Oren P. Anderson'
'Tam\'as Jakusch'
'Tam\'as Kiss'

_publ_section_title
;
 Bis(acetylamido)oxovanadium(IV) complexes: solid state and solution
 studies
;
_journal_issue 22
_journal_name_full 'J. Chem. Soc., Dalton Trans.'
_journal_page_first 3337
_journal_page_last 3345
_journal_paper_doi 10.1039/b101718g
_journal_year 2001
_chemical_formula_sum 'C18 H26 N2 O5 V'
_chemical_formula_weight 401.35
_chemical_name_common VO(acac-NMe2)2
_chemical_name_systematic Bis(N,N'-dimethylacetylacetamido)oxovanadium(IV)
_space_group_IT_number 14
_symmetry_cell_setting monoclinic
_symmetry_space_group_name_Hall '-P 2yn'
_symmetry_space_group_name_H-M 'P 1 21/n 1'
_atom_sites_solution_hydrogens geom
_atom_sites_solution_primary direct
_atom_sites_solution_secondary difmap
_audit_creation_method SHELXL
_cell_angle_alpha 90.00
_cell_angle_beta 90.19(2)
_cell_angle_gamma 90.00
_cell_formula_units_Z 4
_cell_length_a 7.005(2)
_cell_length_b 19.610(6)
_cell_length_c 14.601(4)
_cell_measurement_temperature 166(2)
_cell_volume 2005.7(10)
_computing_cell_refinement 'SMART, Bruker'
_computing_data_collection 'SMART, Bruker'
_computing_data_reduction 'SAINT, Bruker'
_computing_molecular_graphics SHELXTL
_computing_publication_material SHELXTL
_computing_structure_refinement 'SHELXL-93 (Sheldrick, 1993)'
_computing_structure_solution 'SHELXS-86 (Sheldrick, 1990)'
_diffrn_ambient_temperature 166(2)
_diffrn_measurement_device 'Bruker AXS SMART CCD area detector'
_diffrn_radiation_monochromator graphite
_diffrn_radiation_source 'fine-focus sealed tube'
_diffrn_radiation_type MoK\a
_diffrn_radiation_wavelength 0.71073
_diffrn_reflns_av_R_equivalents 0.0353
_diffrn_reflns_av_sigmaI/netI 0.0547
_diffrn_reflns_limit_h_max 7
_diffrn_reflns_limit_h_min -9
_diffrn_reflns_limit_k_max 19
_diffrn_reflns_limit_k_min -25
_diffrn_reflns_limit_l_max 19
_diffrn_reflns_limit_l_min -11
_diffrn_reflns_number 10311
_diffrn_reflns_theta_max 28.65
_diffrn_reflns_theta_min 1.74
_exptl_absorpt_coefficient_mu 0.524
_exptl_absorpt_correction_T_max 0.98
_exptl_absorpt_correction_T_min 0.68
_exptl_absorpt_correction_type SADABS
_exptl_crystal_colour blue
_exptl_crystal_density_diffrn 1.329
_exptl_crystal_density_meas ?
_exptl_crystal_density_method none
_exptl_crystal_description 'prismatic shape'
_exptl_crystal_F_000 844
_exptl_crystal_size_max 0.75
_exptl_crystal_size_mid 0.42
_exptl_crystal_size_min 0.30
_refine_diff_density_max 0.501
_refine_diff_density_min -0.545
_refine_diff_density_rms 0.080
_refine_ls_extinction_coef none
_refine_ls_extinction_method none
_refine_ls_goodness_of_fit_all 1.040
_refine_ls_goodness_of_fit_obs 1.093
_refine_ls_hydrogen_treatment 'riding model used in refinement'
_refine_ls_matrix_type full
_refine_ls_number_parameters 235
_refine_ls_number_reflns 4766
_refine_ls_number_restraints 0
_refine_ls_restrained_S_all 1.050
_refine_ls_restrained_S_obs 1.093
_refine_ls_R_factor_all 0.0887
_refine_ls_R_factor_obs 0.0613
_refine_ls_shift/esd_max -0.001
_refine_ls_shift/esd_mean 0.000
_refine_ls_structure_factor_coef Fsqd
_refine_ls_weighting_details 'w=1/[\s^2^(Fo^2^)+(0.0924P)^2^+1.7875P] where P=(Fo^2^+2Fc^2^)/3'
_refine_ls_weighting_scheme calc
_refine_ls_wR_factor_all 0.1823
_refine_ls_wR_factor_obs 0.1604
_reflns_number_observed 3445
_reflns_number_total 4767
_reflns_observed_criterion >2sigma(I)
_cod_data_source_file b101718g.txt
_cod_data_source_block dc36sad
_cod_depositor_comments
;
The following automatic conversions were performed:
'_symmetry_cell_setting' value 'Monoclinic' changed to 'monoclinic'
according to '/home/saulius/struct/CIF-dictionaries/cif_core.dic'
dictionary named 'cif_core.dic' version 2.4.1 from 2010-06-29.

Automatic conversion script
Id: cif_fix_enum 1527 2010-12-29 10:47:43Z saulius 

The following automatic conversions were performed:

'_exptl_crystal_density_meas' value 'none' was changed to '?' - the
value is perceived as not measured.

Automatic conversion script
Id: cif_fix_values 3008 2015-01-20 13:52:24Z robertas 

The following automatic conversions were performed:

'_refine_ls_weighting_scheme' value 'calc
w=1/[\s^2^(Fo^2^)+(0.0924P)^2^+1.7875P] where P=(Fo^2^+2Fc^2^)/3' was
changed to 'calc'. New tag '_refine_ls_weighting_details' was
created. The value of the new tag was set to
'w=1/[\s^2^(Fo^2^)+(0.0924P)^2^+1.7875P] where P=(Fo^2^+2Fc^2^)/3'.

Automatic conversion script
Id: cif_fix_values 3143 2015-03-26 13:38:13Z robertas 
;
_cod_original_cell_volume 2005.5(10)
_cod_original_sg_symbol_H-M P2(1)/n
_cod_database_code 7010650
_abstract
;
VO(acac-NME2)2 exists as a discrete mononulear complex with the vanadium'
atom in a distorted square pyramidal coordination environment. Two oxygen 
atoms of each of the NMe2-acac- ligands (V-O = 1.976(2), 1.958(2), 1.958(2) 
1.966(2) A) coordinate to the vanadium atom in the equatorial plane.  The oxo 
group (V-O = 1.597(2) A) occupies the apical position and the vanadium atom 
lies 0.59 A above the least-aquares equatorial plane.'
;

loop_
_symmetry_equiv_pos_as_xyz
'x, y, z'
'-x+1/2, y+1/2, -z+1/2'
'-x, -y, -z'
'x-1/2, -y-1/2, z-1/2'

loop_
_atom_site_aniso_label
_atom_site_aniso_U_11
_atom_site_aniso_U_22
_atom_site_aniso_U_33
_atom_site_aniso_U_23
_atom_site_aniso_U_13
_atom_site_aniso_U_12
V 0.0233(3) 0.0324(3) 0.0225(3) -0.0004(2) 0.0001(2) 0.0014(2)
C1 0.0262(14) 0.0284(14) 0.028(2) -0.0021(12) 0.0018(11) -0.0040(11)
O1 0.0334(12) 0.0420(13) 0.0351(13) -0.0012(10) -0.0005(10) -0.0052(9)
N1 0.0329(14) 0.044(2) 0.0266(14) -0.0033(12) 0.0045(10) 0.0014(11)
N2 0.0331(14) 0.042(2) 0.0258(14) 0.0022(11) -0.0045(10) 0.0002(11)
C2 0.034(2) 0.036(2) 0.0222(15) 0.0010(12) -0.0016(12) -0.0042(12)
O2 0.0263(10) 0.0427(13) 0.0241(11) 0.0021(9) 0.0014(8) 0.0040(8)
O3 0.0342(12) 0.0423(13) 0.0280(12) 0.0026(9) -0.0004(9) 0.0094(9)
C3 0.032(2) 0.032(2) 0.028(2) 0.0024(12) -0.0050(12) -0.0027(12)
O4 0.0334(12) 0.0439(14) 0.0271(12) -0.0032(10) -0.0001(9) 0.0100(9)
C4 0.046(2) 0.052(2) 0.037(2) 0.005(2) -0.008(2) 0.012(2)
O5 0.0268(10) 0.0420(12) 0.0216(10) -0.0015(9) -0.0012(8) 0.0046(8)
C5 0.030(2) 0.051(2) 0.036(2) -0.003(2) 0.0054(13) 0.0071(14)
C6 0.043(2) 0.057(2) 0.028(2) 0.000(2) 0.0105(14) 0.002(2)
C7 0.0286(14) 0.0280(14) 0.0255(15) 0.0024(12) -0.0010(11) -0.0048(11)
C8 0.034(2) 0.036(2) 0.024(2) -0.0011(13) 0.0007(12) -0.0022(12)
C9 0.033(2) 0.030(2) 0.028(2) -0.0054(12) 0.0050(12) -0.0028(12)
C10 0.049(2) 0.050(2) 0.037(2) -0.007(2) 0.007(2) 0.009(2)
C11 0.032(2) 0.051(2) 0.037(2) 0.001(2) -0.0034(13) 0.0080(14)
C12 0.047(2) 0.055(2) 0.028(2) 0.001(2) -0.0080(14) 0.001(2)
C20 0.148(6) 0.052(3) 0.056(3) 0.000(3) 0.004(3) 0.025(3)
C21 0.044(3) 0.212(9) 0.050(3) 0.002(5) 0.003(2) -0.002(4)
C22 0.176(8) 0.146(7) 0.035(3) -0.006(4) 0.008(4) -0.125(7)
C23 0.237(10) 0.048(3) 0.040(3) 0.005(3) 0.007(5) 0.004(5)
C24 0.086(4) 0.144(6) 0.039(3) 0.005(4) 0.006(2) 0.054(4)
C25 0.077(4) 0.106(5) 0.047(3) 0.000(3) 0.002(2) -0.051(3)

loop_
_atom_site_label
_atom_site_type_symbol
_atom_site_fract_x
_atom_site_fract_y
_atom_site_fract_z
_atom_site_U_iso_or_equiv
_atom_site_thermal_displace_type
_atom_site_occupancy
_atom_site_calc_flag
_atom_site_refinement_flags
_atom_site_disorder_group
V V 0.28806(7) 0.59281(3) 0.25003(3) 0.0261(2) Uani 1 d . .
C1 C 0.5059(4) 0.59174(15) 0.0757(2) 0.0276(6) Uani 1 d . .
O1 O 0.1638(3) 0.52455(12) 0.2499(2) 0.0368(5) Uani 1 d . .
N1 N 0.6637(4) 0.56933(15) 0.0315(2) 0.0344(6) Uani 1 d . .
N2 N 0.6635(4) 0.56922(15) 0.4689(2) 0.0337(6) Uani 1 d . .
C2 C 0.3599(4) 0.6281(2) 0.0278(2) 0.0309(7) Uani 1 d . .
H2A H 0.3657(4) 0.6311(2) -0.0371(2) 0.037 Uiso 1 calc R .
O2 O 0.4981(3) 0.58002(11) 0.16165(15) 0.0310(5) Uani 1 d . .
O3 O 0.1750(3) 0.65485(12) 0.1599(2) 0.0349(5) Uani 1 d . .
C3 C 0.2105(4) 0.6590(2) 0.0730(2) 0.0309(7) Uani 1 d . .
O4 O 0.1756(3) 0.65492(12) 0.3400(2) 0.0348(5) Uani 1 d . .
C4 C 0.0730(6) 0.7038(2) 0.0210(3) 0.0452(9) Uani 1 d . .
H4A H -0.0237(6) 0.7216(2) 0.0631(3) 0.068 Uiso 1 calc R .
H4B H 0.0106(6) 0.6771(2) -0.0273(3) 0.068 Uiso 1 calc R .
H4C H 0.1427(6) 0.7419(2) -0.0066(3) 0.068 Uiso 1 calc R .
O5 O 0.4978(3) 0.57984(11) 0.33812(14) 0.0301(5) Uani 1 d . .
C5 C 0.8167(5) 0.5368(2) 0.0837(2) 0.0390(8) Uani 1 d . .
H5A H 0.9198(5) 0.5236(2) 0.0421(2) 0.059 Uiso 1 calc R .
H5B H 0.7669(5) 0.4961(2) 0.1145(2) 0.059 Uiso 1 calc R .
H5C H 0.8660(5) 0.5688(2) 0.1295(2) 0.059 Uiso 1 calc R .
C6 C 0.6890(5) 0.5762(2) -0.0675(2) 0.0427(8) Uani 1 d . .
H6A H 0.8124(5) 0.5567(2) -0.0851(2) 0.064 Uiso 1 calc R .
H6B H 0.6853(5) 0.6245(2) -0.0843(2) 0.064 Uiso 1 calc R .
H6C H 0.5862(5) 0.5519(2) -0.0993(2) 0.064 Uiso 1 calc R .
C7 C 0.5060(4) 0.59170(15) 0.4245(2) 0.0274(6) Uani 1 d . .
C8 C 0.3595(4) 0.6285(2) 0.4728(2) 0.0313(7) Uani 1 d . .
H8A H 0.3661(4) 0.6317(2) 0.5376(2) 0.038 Uiso 1 calc R .
C9 C 0.2106(4) 0.6590(2) 0.4271(2) 0.0306(7) Uani 1 d . .
C10 C 0.0721(6) 0.7034(2) 0.4792(3) 0.0454(9) Uani 1 d . .
H10A H -0.0249(6) 0.7211(2) 0.4369(3) 0.068 Uiso 1 calc R .
H10B H 0.1412(6) 0.7415(2) 0.5073(3) 0.068 Uiso 1 calc R .
H10C H 0.0101(6) 0.6763(2) 0.5270(3) 0.068 Uiso 1 calc R .
C11 C 0.8173(5) 0.5367(2) 0.4165(2) 0.0400(8) Uani 1 d . .
H11A H 0.9206(5) 0.5234(2) 0.4582(2) 0.060 Uiso 1 calc R .
H11B H 0.8665(5) 0.5689(2) 0.3710(2) 0.060 Uiso 1 calc R .
H11C H 0.7675(5) 0.4962(2) 0.3853(2) 0.060 Uiso 1 calc R .
C12 C 0.6881(6) 0.5763(2) 0.5676(2) 0.0433(8) Uani 1 d . .
H12A H 0.8113(6) 0.5568(2) 0.5858(2) 0.065 Uiso 1 calc R .
H12B H 0.5850(6) 0.5521(2) 0.5991(2) 0.065 Uiso 1 calc R .
H12C H 0.6845(6) 0.6247(2) 0.5842(2) 0.065 Uiso 1 calc R .
C20 C 0.8407(11) 0.2485(3) 0.2501(4) 0.085(2) Uani 1 d . .
H20A H 0.8684(11) 0.2011(3) 0.2499(4) 0.102 Uiso 1 calc R .
C21 C 0.9878(8) 0.2963(5) 0.2501(4) 0.102(2) Uani 1 d . .
H21A H 1.1175(8) 0.2821(5) 0.2504(4) 0.122 Uiso 1 calc R .
C22 C 0.9417(15) 0.3639(5) 0.2497(4) 0.119(4) Uani 1 d . .
H22A H 1.0397(15) 0.3974(5) 0.2495(4) 0.143 Uiso 1 calc R .
C23 C 0.7630(18) 0.3825(3) 0.2497(4) 0.108(3) Uani 1 d . .
H23A H 0.7325(18) 0.4297(3) 0.2492(4) 0.130 Uiso 1 calc R .
C24 C 0.6244(10) 0.3377(4) 0.2503(4) 0.090(2) Uani 1 d . .
H24A H 0.4960(10) 0.3532(4) 0.2508(4) 0.107 Uiso 1 calc R .
C25 C 0.6589(9) 0.2704(3) 0.2503(3) 0.076(2) Uani 1 d . .
H25A H 0.5563(9) 0.2388(3) 0.2505(3) 0.092 Uiso 1 calc R .

loop_
_atom_type_symbol
_atom_type_description
_atom_type_scat_dispersion_real
_atom_type_scat_dispersion_imag
_atom_type_scat_source
C C 0.0033 0.0016 'International Tables Vol C Tables 4.2.6.8 and 6.1.1.4'
H H 0.0000 0.0000 'International Tables Vol C Tables 4.2.6.8 and 6.1.1.4'
N N 0.0061 0.0033 'International Tables Vol C Tables 4.2.6.8 and 6.1.1.4'
O O 0.0106 0.0060 'International Tables Vol C Tables 4.2.6.8 and 6.1.1.4'
V V 0.3005 0.5294 'International Tables Vol C Tables 4.2.6.8 and 6.1.1.4'

loop_
_geom_angle_atom_site_label_1
_geom_angle_atom_site_label_2
_geom_angle_atom_site_label_3
_geom_angle
_geom_angle_site_symmetry_1
_geom_angle_site_symmetry_3
_geom_angle_publ_flag
O1 V O3 107.52(11) . . ?
O1 V O4 107.54(11) . . ?
O3 V O4 84.35(10) . . ?
O1 V O5 107.36(11) . . ?
O3 V O5 145.08(10) . . ?
O4 V O5 86.75(9) . . ?
O1 V O2 107.48(11) . . ?
O3 V O2 86.57(9) . . ?
O4 V O2 144.96(10) . . ?
O5 V O2 81.63(9) . . ?
O2 C1 N1 116.6(3) . . ?
O2 C1 C2 122.5(3) . . ?
N1 C1 C2 120.9(3) . . ?
C1 N1 C5 119.5(3) . . ?
C1 N1 C6 122.9(3) . . ?
C5 N1 C6 117.7(3) . . ?
C7 N2 C12 122.5(3) . . ?
C7 N2 C11 119.4(3) . . ?
C12 N2 C11 118.1(3) . . ?
C3 C2 C1 121.9(3) . . ?
C1 O2 V 130.8(2) . . ?
C3 O3 V 128.2(2) . . ?
O3 C3 C2 126.1(3) . . ?
O3 C3 C4 113.9(3) . . ?
C2 C3 C4 120.0(3) . . ?
C9 O4 V 128.3(2) . . ?
C7 O5 V 130.6(2) . . ?
O5 C7 N2 116.5(3) . . ?
O5 C7 C8 122.8(3) . . ?
N2 C7 C8 120.7(3) . . ?
C9 C8 C7 121.4(3) . . ?
O4 C9 C8 126.2(3) . . ?
O4 C9 C10 114.1(3) . . ?
C8 C9 C10 119.6(3) . . ?
C25 C20 C21 119.0(6) . . ?
C22 C21 C20 118.6(6) . . ?
C23 C22 C21 120.0(6) . . ?
C22 C23 C24 121.5(6) . . ?
C23 C24 C25 121.8(6) . . ?
C24 C25 C20 119.1(5) . . ?

loop_
_geom_bond_atom_site_label_1
_geom_bond_atom_site_label_2
_geom_bond_distance
_geom_bond_site_symmetry_2
_geom_bond_publ_flag
V O1 1.597(2) . ?
V O3 1.958(2) . ?
V O4 1.958(2) . ?
V O5 1.966(2) . ?
V O2 1.976(2) . ?
C1 O2 1.278(4) . ?
C1 N1 1.355(4) . ?
C1 C2 1.427(4) . ?
N1 C5 1.460(4) . ?
N1 C6 1.462(4) . ?
N2 C7 1.351(4) . ?
N2 C12 1.457(4) . ?
N2 C11 1.469(4) . ?
C2 C3 1.379(4) . ?
O3 C3 1.296(4) . ?
C3 C4 1.507(5) . ?
O4 C9 1.297(4) . ?
O5 C7 1.284(4) . ?
C7 C8 1.440(4) . ?
C8 C9 1.373(5) . ?
C9 C10 1.511(4) . ?
C20 C25 1.344(9) . ?
C20 C21 1.393(10) . ?
C21 C22 1.365(12) . ?
C22 C23 1.304(12) . ?
C23 C24 1.310(11) . ?
C24 C25 1.340(9) . ?
